data_1560035
loop_
_publ_author_name
'Tsoureas, Nikolaos'
'Mansikkam\"aki, Akseli'
'Layfield, Richard A.'

_publ_section_title
;
 Synthesis, bonding properties and ether activation reactivity of
 cyclobutadienyl-ligated hybrid uranocenes
;
_journal_issue 8
_journal_name_full 'Chemical Science'
_journal_page_first 2948
_journal_page_last 2954
_journal_paper_doi 10.1039/D0SC05199C
_journal_volume 12
_journal_year 2021
_chemical_formula_moiety 'C24 H44 Si4 U'
_chemical_formula_sum 'C24 H44 Si4 U'
_chemical_formula_weight 682.98
_chemical_name_common 3
_chemical_name_systematic C24H44Si4U
_chemical_properties_physical Air-sensitive,Moisture-sensitive,Hygroscopic
_space_group_crystal_system tetragonal
_space_group_IT_number 88
_space_group_name_Hall '-I 4ad'
_space_group_name_H-M_alt 'I 41/a :2'
_atom_sites_solution_hydrogens geom
_atom_sites_solution_primary dual
_audit_creation_date 2020-11-26
_audit_creation_method
;
Olex2 1.2
(compiled 2018.05.29 svn.r3508 for OlexSys, GUI svn.r5506)
;
_audit_update_record
;
2020-12-11 deposited with the CCDC.	2021-01-08 downloaded from the CCDC.
;
_cell_angle_alpha 90
_cell_angle_beta 90
_cell_angle_gamma 90
_cell_formula_units_Z 16
_cell_length_a 31.8409(2)
_cell_length_b 31.8409(2)
_cell_length_c 11.02340(10)
_cell_measurement_reflns_used 14553
_cell_measurement_temperature 100.00(10)
_cell_measurement_theta_max 71.1220
_cell_measurement_theta_min 3.9110
_cell_volume 11176.00(14)
_computing_cell_refinement 'CrysAlisPro 1.171.40.71a (Rigaku OD, 2020)'
_computing_data_collection 'CrysAlisPro 1.171.40.71a (Rigaku OD, 2020)'
_computing_data_reduction 'CrysAlisPro 1.171.40.71a (Rigaku OD, 2020)'
_computing_molecular_graphics 'Olex2 (Dolomanov et al., 2009)'
_computing_publication_material 'Olex2 (Dolomanov et al., 2009)'
_computing_structure_refinement 'ShelXL (Sheldrick, 2015)'
_computing_structure_solution 'ShelXT (Sheldrick, 2015)'
_diffrn_ambient_environment N~2~
_diffrn_ambient_temperature 100.00(10)
_diffrn_detector 'CCD plate'
_diffrn_detector_area_resol_mean 16.1033
_diffrn_detector_type Eos
_diffrn_measured_fraction_theta_full 1.000
_diffrn_measured_fraction_theta_max 0.995
_diffrn_measurement_details
;
List of Runs (angles in degrees, time in seconds):

  # Type    Start    End  Width  t~exp~   \w     \q     \k     \f   Frames
#--------------------------------------------------------------------------
  1  \w    -30.00  18.00   1.00    2.50    --    0.00  77.00-150.00   48
  2  \w    -30.00  18.00   1.00    2.50    --    0.00  77.00 -30.00   48
  3  \w    -30.00  18.00   1.00    2.50    --    0.00  77.00-180.00   48
  4  \w    -30.00  18.00   1.00    2.50    --    0.00  77.00 -90.00   48
  5  \w     76.00 126.00   1.00    5.00    --   54.50 125.00-180.00   50
  6  \w     76.00 126.00   1.00    5.00    --   54.50 125.00-150.00   50
  7  \w    -18.00 127.00   1.00    5.00    --   54.50   0.00-150.00  145
  8  \w      1.00  87.00   1.00    5.00    --   54.50-125.00  60.00   86
  9  \w     37.00  84.00   1.00   10.00    --  109.01-111.00  90.00   47
 10  \w     37.00  83.00   1.00   10.00    --  109.01-108.00 -26.00   46
 11  \w     86.00 176.00   1.00   10.00    --  109.01  64.00  60.00   90
 12  \w     84.00 178.00   1.00   10.00    --  109.01  38.00 150.00   94
 13  \w     37.00  84.00   1.00   10.00    --  109.01-111.00 150.00   47
 14  \w     87.00 178.00   1.00   10.00    --  109.01  50.00-150.00   91
 15  \w     39.00 139.00   1.00   10.00    --  109.01 -77.00 -30.00  100
 16  \w     37.00  84.00   1.00   10.00    --  109.01-111.00 120.00   47
 17  \w     37.00  84.00   1.00   10.00    --  109.01-111.00-150.00   47
 18  \w    -39.00  30.00   1.00    2.50    --    0.00 -77.00-120.00   69
 19  \w    -30.00  18.00   1.00    2.50    --    0.00  77.00  90.00   48
 20  \w   -123.00 -33.00   1.00    5.00    --  -54.50 -57.00   0.00   90
 21  \w     76.00 126.00   1.00    5.00    --   54.50 125.00 -90.00   50
 22  \w     33.00 123.00   1.00    5.00    --   54.50  57.00 -90.00   90
 23  \w     76.00 126.00   1.00    5.00    --   54.50 125.00 -30.00   50
 24  \w     80.00 178.00   1.00   10.00    --  109.01  77.00   0.00   98
 25  \w     37.00  64.00   1.00   10.00    --  109.01-111.00 -90.00   27
 26  \w     84.00 178.00   1.00   10.00    --  109.01  38.00 -60.00   94
;
_diffrn_measurement_device 'four-circle diffractometer'
_diffrn_measurement_device_type 'Xcalibur, Eos, Gemini ultra'
_diffrn_measurement_method '\w scans'
_diffrn_orient_matrix_type 'CrysAlisPro convention (1999,Acta A55,543-557)'
_diffrn_orient_matrix_UB_11 0.0434574000
_diffrn_orient_matrix_UB_12 0.0210474000
_diffrn_orient_matrix_UB_13 -0.0100842000
_diffrn_orient_matrix_UB_21 0.0179480000
_diffrn_orient_matrix_UB_22 -0.0403736000
_diffrn_orient_matrix_UB_23 -0.0569224000
_diffrn_orient_matrix_UB_31 -0.0114719000
_diffrn_orient_matrix_UB_32 0.0164094000
_diffrn_orient_matrix_UB_33 -0.1271491000
_diffrn_radiation_monochromator mirror
_diffrn_radiation_probe x-ray
_diffrn_radiation_type CuK\a
_diffrn_radiation_wavelength 1.54184
_diffrn_reflns_av_R_equivalents 0.0725
_diffrn_reflns_av_unetI/netI 0.0382
_diffrn_reflns_Laue_measured_fraction_full 1.000
_diffrn_reflns_Laue_measured_fraction_max 0.995
_diffrn_reflns_limit_h_max 39
_diffrn_reflns_limit_h_min -38
_diffrn_reflns_limit_k_max 39
_diffrn_reflns_limit_k_min -38
_diffrn_reflns_limit_l_max 12
_diffrn_reflns_limit_l_min -13
_diffrn_reflns_number 39719
_diffrn_reflns_point_group_measured_fraction_full 1.000
_diffrn_reflns_point_group_measured_fraction_max 0.995
_diffrn_reflns_theta_full 67.684
_diffrn_reflns_theta_max 71.327
_diffrn_reflns_theta_min 3.927
_diffrn_source 'fine-focus sealed X-ray tube'
_diffrn_source_type 'Enhance Ultra (Cu) X-ray Source'
_exptl_absorpt_coefficient_mu 18.048
_exptl_absorpt_correction_T_max 0.666
_exptl_absorpt_correction_T_min 0.082
_exptl_absorpt_correction_type analytical
_exptl_absorpt_process_details
;
CrysAlisPro 1.171.40.71a (Rigaku Oxford Diffraction, 2020)
Analytical numeric absorption correction using a multifaceted crystal
			model based on expressions derived by R.C. Clark & J.S. Reid.
(Clark, R. C. & Reid, J. S. (1995). Acta Cryst. A51, 887-897)
Empirical absorption correction using spherical harmonics,
 implemented in SCALE3 ABSPACK scaling algorithm.
;
_exptl_crystal_colour 'dark brown'
_exptl_crystal_density_diffrn 1.624
_exptl_crystal_description plate
_exptl_crystal_F_000 5376
_exptl_crystal_recrystallization_method 'Re-crystallisation from solvent: n-heptane'
_exptl_crystal_size_max 0.282
_exptl_crystal_size_mid 0.177
_exptl_crystal_size_min 0.023
_refine_diff_density_max 1.306
_refine_diff_density_min -1.336
_refine_diff_density_rms 0.127
_refine_ls_extinction_method none
_refine_ls_goodness_of_fit_ref 1.026
_refine_ls_hydrogen_treatment constr
_refine_ls_matrix_type full
_refine_ls_number_parameters 274
_refine_ls_number_reflns 5417
_refine_ls_number_restraints 0
_refine_ls_restrained_S_all 1.026
_refine_ls_R_factor_all 0.0313
_refine_ls_R_factor_gt 0.0266
_refine_ls_shift/su_max 0.005
_refine_ls_shift/su_mean 0.000
_refine_ls_structure_factor_coef Fsqd
_refine_ls_weighting_details 'w=1/[\s^2^(Fo^2^)+(0.0250P)^2^+24.8677P] where P=(Fo^2^+2Fc^2^)/3'
_refine_ls_weighting_scheme calc
_refine_ls_wR_factor_gt 0.0591
_refine_ls_wR_factor_ref 0.0617
_reflns_Friedel_coverage 0.000
_reflns_number_gt 4857
_reflns_number_total 5417
_reflns_threshold_expression 'I > 2\s(I)'
_cod_data_source_file d0sc05199c2.cif
_cod_data_source_block C24H44Si4U
_cod_depositor_comments 'Adding full bibliography for 1560031--1560036.cif.'
_cod_original_cell_volume 11176.00(17)
_cod_original_sg_symbol_H-M 'I 41/a'
_cod_database_code 1560035
_shelx_shelxl_version_number 2014/7
_chemical_oxdiff_formula 'C24 H44 Si4 U '
_shelx_space_group_comment
;
The symmetry employed for this shelxl refinement is uniquely defined
by the following loop, which should always be used as a source of
symmetry information in preference to the above space-group names.
They are only intended as comments.
;
_shelx_estimated_absorpt_t_max 0.682
_shelx_estimated_absorpt_t_min 0.080
_reflns_odcompleteness_completeness 99.96
_reflns_odcompleteness_iscentric 1
_reflns_odcompleteness_theta 66.97
_olex2_refinement_description
;
1. Fixed Uiso
 At 1.2 times of:
  All C(H) groups
 At 1.5 times of:
  All C(H,H,H) groups
2.a Aromatic/amide H refined with riding coordinates:
 C5(H5), C12(H12), C6(H6), C11(H11), C7(H7), C10(H10), C9(H9), C8(H8)
2.b Idealised Me refined as rotating group:
 C13(H13A,H13B,H13C), C20(H20A,H20B,H20C), C21(H21A,H21B,H21C), C15(H15A,H15B,
 H15C), C24(H24A,H24B,H24C), C23(H23A,H23B,H23C), C16(H16A,H16B,H16C), C22(H22A,
 H22B,H22C), C14(H14A,H14B,H14C), C19(H19A,H19B,H19C), C17(H17A,H17B,H17C),
 C18(H18A,H18B,H18C)
;
_olex2_submission_special_instructions 'No special instructions were received'
_oxdiff_exptl_absorpt_empirical_details
;
Empirical correction (ABSPACK) includes:
- Absorption correction using spherical harmonics
- Frame scaling
;
_oxdiff_exptl_absorpt_empirical_full_max 1.628
_oxdiff_exptl_absorpt_empirical_full_min 0.420

loop_
_space_group_symop_operation_xyz
'x, y, z'
'-x+1/2, -y, z+1/2'
'-y+3/4, x+1/4, z+1/4'
'y+3/4, -x+3/4, z+3/4'
'x+1/2, y+1/2, z+1/2'
'-x+1, -y+1/2, z+1'
'-y+5/4, x+3/4, z+3/4'
'y+5/4, -x+5/4, z+5/4'
'-x, -y, -z'
'x-1/2, y, -z-1/2'
'y-3/4, -x-1/4, -z-1/4'
'-y-3/4, x-3/4, -z-3/4'
'-x+1/2, -y+1/2, -z+1/2'
'x, y+1/2, -z'
'y-1/4, -x+1/4, -z+1/4'
'-y-1/4, x-1/4, -z-1/4'

loop_
_atom_site_label
_atom_site_type_symbol
_atom_site_fract_x
_atom_site_fract_y
_atom_site_fract_z
_atom_site_U_iso_or_equiv
_atom_site_adp_type
_atom_site_occupancy
_atom_site_site_symmetry_order
_atom_site_calc_flag
_atom_site_refinement_flags_posn
_atom_site_refinement_flags_adp
_atom_site_refinement_flags_occupancy
_atom_site_disorder_assembly
_atom_site_disorder_group
U1 U 0.91693(2) 0.63857(2) 0.57698(2) 0.01289(5) Uani 1 1 d . . . . .
Si1 Si 0.97342(3) 0.55809(3) 0.67200(11) 0.0119(2) Uani 1 1 d . . . . .
Si4 Si 0.90726(3) 0.61595(3) 0.93128(11) 0.0132(2) Uani 1 1 d . . . . .
Si2 Si 0.86287(3) 0.53228(3) 0.49001(10) 0.0115(2) Uani 1 1 d . . . . .
Si3 Si 0.80231(3) 0.61431(3) 0.71529(11) 0.0126(2) Uani 1 1 d . . . . .
C5 C 0.97277(14) 0.69927(15) 0.5334(5) 0.0292(12) Uani 1 1 d . . . . .
H5 H 1.0013 0.7040 0.5545 0.035 Uiso 1 1 calc R . . . .
C13 C 1.00493(13) 0.60397(13) 0.7307(5) 0.0201(9) Uani 1 1 d . . . . .
H13A H 0.9943 0.6300 0.6946 0.030 Uiso 1 1 calc GR . . . .
H13B H 1.0345 0.6003 0.7087 0.030 Uiso 1 1 calc GR . . . .
H13C H 1.0023 0.6055 0.8192 0.030 Uiso 1 1 calc GR . . . .
C20 C 0.93355(14) 0.66865(13) 0.9437(4) 0.0210(10) Uani 1 1 d . . . . .
H20A H 0.9157 0.6901 0.9064 0.032 Uiso 1 1 calc GR . . . .
H20B H 0.9607 0.6678 0.9017 0.032 Uiso 1 1 calc GR . . . .
H20C H 0.9380 0.6755 1.0294 0.032 Uiso 1 1 calc GR . . . .
C3 C 0.85795(12) 0.59828(12) 0.6943(4) 0.0101(8) Uani 1 1 d . . . . .
C2 C 0.87991(12) 0.56922(12) 0.6111(4) 0.0103(8) Uani 1 1 d . . . . .
C12 C 0.94495(15) 0.71530(13) 0.6215(5) 0.0238(10) Uani 1 1 d . . . . .
H12 H 0.9590 0.7275 0.6889 0.029 Uiso 1 1 calc R . . . .
C1 C 0.91755(12) 0.57133(12) 0.6902(4) 0.0097(8) Uani 1 1 d . . . . .
C21 C 0.85859(14) 0.61653(15) 1.0270(4) 0.0224(10) Uani 1 1 d . . . . .
H21A H 0.8661 0.6232 1.1111 0.034 Uiso 1 1 calc GR . . . .
H21B H 0.8452 0.5889 1.0241 0.034 Uiso 1 1 calc GR . . . .
H21C H 0.8391 0.6378 0.9960 0.034 Uiso 1 1 calc GR . . . .
C4 C 0.89577(12) 0.60055(12) 0.7718(4) 0.0104(8) Uani 1 1 d . . . . .
C15 C 0.99188(13) 0.50888(13) 0.7491(4) 0.0173(9) Uani 1 1 d . . . . .
H15A H 1.0223 0.5060 0.7387 0.026 Uiso 1 1 calc GR . . . .
H15B H 0.9777 0.4845 0.7132 0.026 Uiso 1 1 calc GR . . . .
H15C H 0.9852 0.5104 0.8358 0.026 Uiso 1 1 calc GR . . . .
C24 C 0.77522(14) 0.62050(14) 0.5658(4) 0.0215(10) Uani 1 1 d . . . . .
H24A H 0.7757 0.6501 0.5417 0.032 Uiso 1 1 calc GR . . . .
H24B H 0.7460 0.6110 0.5730 0.032 Uiso 1 1 calc GR . . . .
H24C H 0.7897 0.6036 0.5044 0.032 Uiso 1 1 calc GR . . . .
C6 C 0.96883(16) 0.67811(15) 0.4228(5) 0.0307(12) Uani 1 1 d . . . . .
H6 H 0.9951 0.6715 0.3870 0.037 Uiso 1 1 calc R . . . .
C23 C 0.79861(14) 0.66597(14) 0.7985(4) 0.0215(10) Uani 1 1 d . . . . .
H23A H 0.8269 0.6760 0.8182 0.032 Uiso 1 1 calc GR . . . .
H23B H 0.7826 0.6621 0.8735 0.032 Uiso 1 1 calc GR . . . .
H23C H 0.7844 0.6867 0.7470 0.032 Uiso 1 1 calc GR . . . .
C11 C 0.90091(16) 0.71724(13) 0.6313(5) 0.0236(10) Uani 1 1 d . . . . .
H11 H 0.8922 0.7306 0.7042 0.028 Uiso 1 1 calc R . . . .
C16 C 0.89894(13) 0.48530(13) 0.4853(5) 0.0203(9) Uani 1 1 d . . . . .
H16A H 0.9224 0.4910 0.4302 0.030 Uiso 1 1 calc GR . . . .
H16B H 0.8834 0.4607 0.4563 0.030 Uiso 1 1 calc GR . . . .
H16C H 0.9098 0.4797 0.5669 0.030 Uiso 1 1 calc GR . . . .
C7 C 0.9348(2) 0.66462(15) 0.3536(5) 0.0339(13) Uani 1 1 d . . . . .
H7 H 0.9433 0.6506 0.2817 0.041 Uiso 1 1 calc R . . . .
C22 C 0.77307(13) 0.57377(15) 0.8049(4) 0.0219(10) Uani 1 1 d . . . . .
H22A H 0.7734 0.5470 0.7610 0.033 Uiso 1 1 calc GR . . . .
H22B H 0.7440 0.5829 0.8164 0.033 Uiso 1 1 calc GR . . . .
H22C H 0.7865 0.5702 0.8841 0.033 Uiso 1 1 calc GR . . . .
C14 C 0.98459(14) 0.55830(14) 0.5042(4) 0.0209(10) Uani 1 1 d . . . . .
H14A H 0.9754 0.5851 0.4693 0.031 Uiso 1 1 calc GR . . . .
H14B H 0.9693 0.5352 0.4653 0.031 Uiso 1 1 calc GR . . . .
H14C H 1.0148 0.5547 0.4908 0.031 Uiso 1 1 calc GR . . . .
C19 C 0.94181(14) 0.57571(14) 1.0051(4) 0.0217(10) Uani 1 1 d . . . . .
H19A H 0.9686 0.5742 0.9617 0.033 Uiso 1 1 calc GR . . . .
H19B H 0.9280 0.5482 1.0024 0.033 Uiso 1 1 calc GR . . . .
H19C H 0.9469 0.5837 1.0897 0.033 Uiso 1 1 calc GR . . . .
C10 C 0.86683(14) 0.70442(14) 0.5606(5) 0.0256(11) Uani 1 1 d . . . . .
H10 H 0.8405 0.7115 0.5955 0.031 Uiso 1 1 calc R . . . .
C9 C 0.86298(14) 0.68344(15) 0.4494(5) 0.0271(11) Uani 1 1 d . . . . .
H9 H 0.8345 0.6797 0.4264 0.032 Uiso 1 1 calc R . . . .
C8 C 0.89072(19) 0.66672(16) 0.3642(5) 0.0342(13) Uani 1 1 d . . . . .
H8 H 0.8767 0.6538 0.2981 0.041 Uiso 1 1 calc R . . . .
C17 C 0.86308(16) 0.55626(14) 0.3341(4) 0.0230(10) Uani 1 1 d . . . . .
H17A H 0.8426 0.5792 0.3309 0.035 Uiso 1 1 calc GR . . . .
H17B H 0.8556 0.5348 0.2741 0.035 Uiso 1 1 calc GR . . . .
H17C H 0.8911 0.5672 0.3160 0.035 Uiso 1 1 calc GR . . . .
C18 C 0.80913(13) 0.51122(13) 0.5204(4) 0.0184(9) Uani 1 1 d . . . . .
H18A H 0.8094 0.4952 0.5963 0.028 Uiso 1 1 calc GR . . . .
H18B H 0.8006 0.4928 0.4535 0.028 Uiso 1 1 calc GR . . . .
H18C H 0.7892 0.5346 0.5273 0.028 Uiso 1 1 calc GR . . . .

loop_
_atom_site_aniso_label
_atom_site_aniso_U_11
_atom_site_aniso_U_22
_atom_site_aniso_U_33
_atom_site_aniso_U_23
_atom_site_aniso_U_13
_atom_site_aniso_U_12
U1 0.01197(7) 0.00823(7) 0.01846(8) 0.00255(5) 0.00311(5) 0.00026(5)
Si1 0.0077(5) 0.0111(5) 0.0169(6) -0.0005(4) 0.0001(4) 0.0017(4)
Si4 0.0140(5) 0.0145(5) 0.0110(5) -0.0023(4) -0.0029(4) 0.0022(4)
Si2 0.0125(5) 0.0090(5) 0.0131(6) -0.0010(4) -0.0007(4) -0.0022(4)
Si3 0.0081(5) 0.0149(5) 0.0148(6) -0.0022(4) -0.0003(4) 0.0020(4)
C5 0.014(2) 0.024(2) 0.050(3) 0.018(2) -0.006(2) -0.0037(18)
C13 0.0097(18) 0.018(2) 0.032(3) -0.002(2) -0.0019(18) -0.0012(16)
C20 0.021(2) 0.016(2) 0.027(3) -0.0059(19) -0.0010(19) -0.0005(17)
C3 0.0079(17) 0.0090(17) 0.014(2) 0.0005(15) 0.0020(16) 0.0000(14)
C2 0.0073(17) 0.0095(17) 0.014(2) -0.0027(16) 0.0025(16) -0.0007(14)
C12 0.031(2) 0.013(2) 0.028(3) -0.0044(19) -0.016(2) -0.0063(18)
C1 0.0102(18) 0.0081(17) 0.011(2) 0.0004(15) -0.0002(15) -0.0020(14)
C21 0.025(2) 0.029(2) 0.013(2) -0.0049(19) 0.0017(19) 0.0001(19)
C4 0.0087(17) 0.0117(18) 0.011(2) 0.0011(16) 0.0007(15) 0.0007(14)
C15 0.0153(19) 0.016(2) 0.021(2) 0.0014(17) -0.0004(18) 0.0036(16)
C24 0.015(2) 0.023(2) 0.026(3) 0.001(2) -0.0018(19) 0.0062(17)
C6 0.029(3) 0.021(2) 0.043(3) 0.012(2) 0.023(2) 0.004(2)
C23 0.017(2) 0.021(2) 0.026(3) -0.0061(19) -0.0022(19) 0.0070(17)
C11 0.036(3) 0.0080(19) 0.027(3) 0.0020(19) 0.007(2) 0.0057(18)
C16 0.017(2) 0.016(2) 0.028(3) -0.0032(19) -0.0002(19) 0.0005(16)
C7 0.065(4) 0.018(2) 0.018(3) -0.003(2) 0.016(3) 0.004(2)
C22 0.013(2) 0.029(2) 0.024(3) -0.001(2) 0.0047(18) 0.0007(18)
C14 0.017(2) 0.021(2) 0.024(3) 0.0020(19) 0.0085(19) 0.0019(17)
C19 0.024(2) 0.023(2) 0.017(2) -0.0016(19) -0.0063(19) 0.0028(18)
C10 0.015(2) 0.019(2) 0.043(3) 0.012(2) 0.008(2) 0.0029(17)
C9 0.017(2) 0.027(2) 0.037(3) 0.015(2) -0.014(2) -0.0052(19)
C8 0.058(4) 0.025(2) 0.020(3) 0.002(2) -0.016(3) -0.009(2)
C17 0.035(3) 0.021(2) 0.014(2) -0.0004(18) 0.000(2) -0.0068(19)
C18 0.017(2) 0.0138(19) 0.024(2) 0.0020(18) -0.0022(18) -0.0026(16)

loop_
_atom_type_symbol
_atom_type_description
_atom_type_scat_dispersion_real
_atom_type_scat_dispersion_imag
_atom_type_scat_source
C C 0.0181 0.0091 'International Tables Vol C Tables 4.2.6.8 and 6.1.1.4'
H H 0.0000 0.0000 'International Tables Vol C Tables 4.2.6.8 and 6.1.1.4'
Si Si 0.2541 0.3302 'International Tables Vol C Tables 4.2.6.8 and 6.1.1.4'
U U -4.3638 13.4090 'International Tables Vol C Tables 4.2.6.8 and 6.1.1.4'

loop_
_exptl_crystal_face_index_h
_exptl_crystal_face_index_k
_exptl_crystal_face_index_l
_exptl_crystal_face_perp_dist
-5 -9 -6 0.0869
5 9 6 0.0869
0 -21 1 0.1035
0 21 -1 0.1035
-20 1 1 0.0116
20 -1 -1 0.0116

loop_
_geom_angle_atom_site_label_1
_geom_angle_atom_site_label_2
_geom_angle_atom_site_label_3
_geom_angle
_geom_angle_site_symmetry_1
_geom_angle_site_symmetry_3
_geom_angle_publ_flag
C5 U1 C6 30.30(17) . . ?
C3 U1 C5 157.20(16) . . ?
C3 U1 C12 127.08(15) . . ?
C3 U1 C6 170.04(16) . . ?
C3 U1 C11 102.45(14) . . ?
C3 U1 C7 139.80(16) . . ?
C3 U1 C10 89.40(13) . . ?
C3 U1 C9 93.53(14) . . ?
C3 U1 C8 112.20(16) . . ?
C2 U1 C5 165.57(14) . . ?
C2 U1 C3 33.34(12) . . ?
C2 U1 C12 159.19(15) . . ?
C2 U1 C4 48.64(13) . . ?
C2 U1 C6 142.18(15) . . ?
C2 U1 C11 135.07(14) . . ?
C2 U1 C7 120.59(15) . . ?
C2 U1 C10 114.93(13) . . ?
C2 U1 C9 104.36(13) . . ?
C2 U1 C8 106.27(15) . . ?
C12 U1 C5 30.75(16) . . ?
C12 U1 C6 58.46(17) . . ?
C12 U1 C7 79.15(16) . . ?
C1 U1 C5 135.29(13) . . ?
C1 U1 C3 48.17(12) . . ?
C1 U1 C2 34.44(12) . . ?
C1 U1 C12 134.55(14) . . ?
C1 U1 C4 33.87(12) . . ?
C1 U1 C6 135.99(14) . . ?
C1 U1 C11 135.30(14) . . ?
C1 U1 C7 137.22(14) . . ?
C1 U1 C10 136.48(14) . . ?
C1 U1 C9 137.80(13) . . ?
C1 U1 C8 137.86(14) . . ?
C4 U1 C5 132.04(15) . . ?
C4 U1 C3 33.19(12) . . ?
C4 U1 C12 111.74(14) . . ?
C4 U1 C6 156.43(15) . . ?
C4 U1 C11 102.06(14) . . ?
C4 U1 C7 169.11(14) . . ?
C4 U1 C10 105.93(14) . . ?
C4 U1 C9 122.17(14) . . ?
C4 U1 C8 145.30(16) . . ?
C11 U1 C5 58.65(16) . . ?
C11 U1 C12 30.97(15) . . ?
C11 U1 C6 79.44(15) . . ?
C11 U1 C7 87.44(15) . . ?
C11 U1 C10 30.77(15) . . ?
C11 U1 C9 58.60(16) . . ?
C11 U1 C8 79.50(16) . . ?
C7 U1 C5 57.70(18) . . ?
C7 U1 C6 30.24(18) . . ?
C10 U1 C5 79.35(14) . . ?
C10 U1 C12 58.89(15) . . ?
C10 U1 C6 87.49(15) . . ?
C10 U1 C7 79.52(16) . . ?
C10 U1 C8 58.66(18) . . ?
C9 U1 C5 86.90(14) . . ?
C9 U1 C12 79.55(15) . . ?
C9 U1 C6 79.02(16) . . ?
C9 U1 C7 58.46(17) . . ?
C9 U1 C10 30.79(16) . . ?
C9 U1 C8 30.59(17) . . ?
C8 U1 C5 78.79(17) . . ?
C8 U1 C12 87.59(15) . . ?
C8 U1 C6 58.27(18) . . ?
C8 U1 C7 30.80(18) . . ?
C13 Si1 U1 78.31(14) . . ?
C1 Si1 U1 47.90(12) . . ?
C1 Si1 C13 107.43(18) . . ?
C1 Si1 C15 116.42(18) . . ?
C1 Si1 C14 106.79(19) . . ?
C15 Si1 U1 164.21(14) . . ?
C15 Si1 C13 108.9(2) . . ?
C15 Si1 C14 112.9(2) . . ?
C14 Si1 U1 77.79(14) . . ?
C14 Si1 C13 103.5(2) . . ?
C21 Si4 C20 108.6(2) . . ?
C4 Si4 C20 113.0(2) . . ?
C4 Si4 C21 111.83(19) . . ?
C4 Si4 C19 110.18(19) . . ?
C19 Si4 C20 108.5(2) . . ?
C19 Si4 C21 104.3(2) . . ?
C2 Si2 C16 110.10(19) . . ?
C2 Si2 C17 113.45(19) . . ?
C2 Si2 C18 111.45(19) . . ?
C17 Si2 C16 107.1(2) . . ?
C18 Si2 C16 106.14(19) . . ?
C18 Si2 C17 108.2(2) . . ?
C3 Si3 C24 111.04(19) . . ?
C3 Si3 C23 111.07(19) . . ?
C3 Si3 C22 110.50(19) . . ?
C24 Si3 C23 107.9(2) . . ?
C24 Si3 C22 107.9(2) . . ?
C22 Si3 C23 108.3(2) . . ?
U1 C5 H5 135.1 . . ?
C12 C5 U1 73.7(3) . . ?
C12 C5 H5 112.0 . . ?
C6 C5 U1 75.4(3) . . ?
C6 C5 H5 112.0 . . ?
C6 C5 C12 135.9(5) . . ?
Si1 C13 H13A 109.5 . . ?
Si1 C13 H13B 109.5 . . ?
Si1 C13 H13C 109.5 . . ?
H13A C13 H13B 109.5 . . ?
H13A C13 H13C 109.5 . . ?
H13B C13 H13C 109.5 . . ?
Si4 C20 H20A 109.5 . . ?
Si4 C20 H20B 109.5 . . ?
Si4 C20 H20C 109.5 . . ?
H20A C20 H20B 109.5 . . ?
H20A C20 H20C 109.5 . . ?
H20B C20 H20C 109.5 . . ?
Si3 C3 U1 127.68(18) . . ?
C2 C3 U1 70.2(2) . . ?
C2 C3 Si3 134.4(3) . . ?
C4 C3 U1 71.1(2) . . ?
C4 C3 Si3 133.7(3) . . ?
C4 C3 C2 90.2(3) . . ?
Si2 C2 U1 125.5(2) . . ?
C3 C2 U1 76.5(2) . . ?
C3 C2 Si2 134.7(3) . . ?
C3 C2 C1 89.4(3) . . ?
C1 C2 U1 70.8(2) . . ?
C1 C2 Si2 133.3(3) . . ?
U1 C12 H12 132.8 . . ?
C5 C12 U1 75.5(3) . . ?
C5 C12 H12 113.0 . . ?
C11 C12 U1 73.7(2) . . ?
C11 C12 C5 134.0(5) . . ?
C11 C12 H12 113.0 . . ?
Si1 C1 U1 98.68(16) . . ?
C2 C1 U1 74.7(2) . . ?
C2 C1 Si1 135.0(3) . . ?
C4 C1 U1 76.0(2) . . ?
C4 C1 Si1 132.0(3) . . ?
C4 C1 C2 90.4(3) . . ?
Si4 C21 H21A 109.5 . . ?
Si4 C21 H21B 109.5 . . ?
Si4 C21 H21C 109.5 . . ?
H21A C21 H21B 109.5 . . ?
H21A C21 H21C 109.5 . . ?
H21B C21 H21C 109.5 . . ?
Si4 C4 U1 128.09(18) . . ?
C3 C4 U1 75.7(2) . . ?
C3 C4 Si4 135.9(3) . . ?
C1 C4 U1 70.2(2) . . ?
C1 C4 Si4 130.8(3) . . ?
C1 C4 C3 90.0(3) . . ?
Si1 C15 H15A 109.5 . . ?
Si1 C15 H15B 109.5 . . ?
Si1 C15 H15C 109.5 . . ?
H15A C15 H15B 109.5 . . ?
H15A C15 H15C 109.5 . . ?
H15B C15 H15C 109.5 . . ?
Si3 C24 H24A 109.5 . . ?
Si3 C24 H24B 109.5 . . ?
Si3 C24 H24C 109.5 . . ?
H24A C24 H24B 109.5 . . ?
H24A C24 H24C 109.5 . . ?
H24B C24 H24C 109.5 . . ?
U1 C6 H6 134.6 . . ?
C5 C6 U1 74.3(3) . . ?
C5 C6 H6 113.0 . . ?
C7 C6 U1 73.9(3) . . ?
C7 C6 C5 134.1(5) . . ?
C7 C6 H6 113.0 . . ?
Si3 C23 H23A 109.5 . . ?
Si3 C23 H23B 109.5 . . ?
Si3 C23 H23C 109.5 . . ?
H23A C23 H23B 109.5 . . ?
H23A C23 H23C 109.5 . . ?
H23B C23 H23C 109.5 . . ?
U1 C11 H11 132.5 . . ?
C12 C11 U1 75.3(2) . . ?
C12 C11 H11 112.1 . . ?
C10 C11 U1 75.2(3) . . ?
C10 C11 C12 135.9(5) . . ?
C10 C11 H11 112.1 . . ?
Si2 C16 H16A 109.5 . . ?
Si2 C16 H16B 109.5 . . ?
Si2 C16 H16C 109.5 . . ?
H16A C16 H16B 109.5 . . ?
H16A C16 H16C 109.5 . . ?
H16B C16 H16C 109.5 . . ?
U1 C7 H7 133.4 . . ?
C6 C7 U1 75.8(3) . . ?
C6 C7 H7 112.2 . . ?
C6 C7 C8 135.6(5) . . ?
C8 C7 U1 74.1(3) . . ?
C8 C7 H7 112.2 . . ?
Si3 C22 H22A 109.5 . . ?
Si3 C22 H22B 109.5 . . ?
Si3 C22 H22C 109.5 . . ?
H22A C22 H22B 109.5 . . ?
H22A C22 H22C 109.5 . . ?
H22B C22 H22C 109.5 . . ?
Si1 C14 H14A 109.5 . . ?
Si1 C14 H14B 109.5 . . ?
Si1 C14 H14C 109.5 . . ?
H14A C14 H14B 109.5 . . ?
H14A C14 H14C 109.5 . . ?
H14B C14 H14C 109.5 . . ?
Si4 C19 H19A 109.5 . . ?
Si4 C19 H19B 109.5 . . ?
Si4 C19 H19C 109.5 . . ?
H19A C19 H19B 109.5 . . ?
H19A C19 H19C 109.5 . . ?
H19B C19 H19C 109.5 . . ?
U1 C10 H10 133.9 . . ?
C11 C10 U1 74.0(3) . . ?
C11 C10 H10 113.0 . . ?
C11 C10 C9 134.1(5) . . ?
C9 C10 U1 74.6(3) . . ?
C9 C10 H10 113.0 . . ?
U1 C9 H9 134.1 . . ?
C10 C9 U1 74.6(3) . . ?
C10 C9 H9 112.2 . . ?
C8 C9 U1 74.9(3) . . ?
C8 C9 C10 135.7(5) . . ?
C8 C9 H9 112.2 . . ?
U1 C8 H8 133.0 . . ?
C7 C8 U1 75.2(3) . . ?
C7 C8 H8 112.6 . . ?
C9 C8 U1 74.5(3) . . ?
C9 C8 C7 134.8(5) . . ?
C9 C8 H8 112.6 . . ?
Si2 C17 H17A 109.5 . . ?
Si2 C17 H17B 109.5 . . ?
Si2 C17 H17C 109.5 . . ?
H17A C17 H17B 109.5 . . ?
H17A C17 H17C 109.5 . . ?
H17B C17 H17C 109.5 . . ?
Si2 C18 H18A 109.5 . . ?
Si2 C18 H18B 109.5 . . ?
Si2 C18 H18C 109.5 . . ?
H18A C18 H18B 109.5 . . ?
H18A C18 H18C 109.5 . . ?
H18B C18 H18C 109.5 . . ?

loop_
_geom_bond_atom_site_label_1
_geom_bond_atom_site_label_2
_geom_bond_distance
_geom_bond_site_symmetry_2
_geom_bond_publ_flag
U1 C5 2.670(5) . ?
U1 C3 2.617(4) . ?
U1 C2 2.531(4) . ?
U1 C12 2.647(4) . ?
U1 C1 2.478(4) . ?
U1 C4 2.556(4) . ?
U1 C6 2.684(5) . ?
U1 C11 2.626(4) . ?
U1 C7 2.660(5) . ?
U1 C10 2.641(4) . ?
U1 C9 2.640(4) . ?
U1 C8 2.646(5) . ?
Si1 C13 1.887(4) . ?
Si1 C1 1.839(4) . ?
Si1 C15 1.877(4) . ?
Si1 C14 1.883(5) . ?
Si4 C20 1.880(4) . ?
Si4 C21 1.875(5) . ?
Si4 C4 1.862(4) . ?
Si4 C19 1.875(4) . ?
Si2 C2 1.860(4) . ?
Si2 C16 1.886(4) . ?
Si2 C17 1.881(5) . ?
Si2 C18 1.868(4) . ?
Si3 C3 1.858(4) . ?
Si3 C24 1.870(5) . ?
Si3 C23 1.887(4) . ?
Si3 C22 1.873(5) . ?
C5 H5 0.9500 . ?
C5 C12 1.410(7) . ?
C5 C6 1.399(8) . ?
C13 H13A 0.9800 . ?
C13 H13B 0.9800 . ?
C13 H13C 0.9800 . ?
C20 H20A 0.9800 . ?
C20 H20B 0.9800 . ?
C20 H20C 0.9800 . ?
C3 C2 1.479(5) . ?
C3 C4 1.478(5) . ?
C2 C1 1.484(5) . ?
C12 H12 0.9500 . ?
C12 C11 1.408(7) . ?
C1 C4 1.468(5) . ?
C21 H21A 0.9800 . ?
C21 H21B 0.9800 . ?
C21 H21C 0.9800 . ?
C15 H15A 0.9800 . ?
C15 H15B 0.9800 . ?
C15 H15C 0.9800 . ?
C24 H24A 0.9800 . ?
C24 H24B 0.9800 . ?
C24 H24C 0.9800 . ?
C6 H6 0.9500 . ?
C6 C7 1.394(8) . ?
C23 H23A 0.9800 . ?
C23 H23B 0.9800 . ?
C23 H23C 0.9800 . ?
C11 H11 0.9500 . ?
C11 C10 1.397(7) . ?
C16 H16A 0.9800 . ?
C16 H16B 0.9800 . ?
C16 H16C 0.9800 . ?
C7 H7 0.9500 . ?
C7 C8 1.409(8) . ?
C22 H22A 0.9800 . ?
C22 H22B 0.9800 . ?
C22 H22C 0.9800 . ?
C14 H14A 0.9800 . ?
C14 H14B 0.9800 . ?
C14 H14C 0.9800 . ?
C19 H19A 0.9800 . ?
C19 H19B 0.9800 . ?
C19 H19C 0.9800 . ?
C10 H10 0.9500 . ?
C10 C9 1.402(7) . ?
C9 H9 0.9500 . ?
C9 C8 1.395(8) . ?
C8 H8 0.9500 . ?
C17 H17A 0.9800 . ?
C17 H17B 0.9800 . ?
C17 H17C 0.9800 . ?
C18 H18A 0.9800 . ?
C18 H18B 0.9800 . ?
C18 H18C 0.9800 . ?

loop_
_geom_torsion_atom_site_label_1
_geom_torsion_atom_site_label_2
_geom_torsion_atom_site_label_3
_geom_torsion_atom_site_label_4
_geom_torsion
_geom_torsion_site_symmetry_1
_geom_torsion_site_symmetry_2
_geom_torsion_site_symmetry_3
_geom_torsion_site_symmetry_4
_geom_torsion_publ_flag
U1 Si1 C1 C2 77.1(4) . . . . ?
U1 Si1 C1 C4 -78.9(4) . . . . ?
U1 C5 C12 C11 -49.2(5) . . . . ?
U1 C5 C6 C7 47.7(6) . . . . ?
U1 C3 C2 Si2 -127.1(4) . . . . ?
U1 C3 C2 C1 70.4(2) . . . . ?
U1 C3 C4 Si4 130.7(4) . . . . ?
U1 C3 C4 C1 -69.5(2) . . . . ?
U1 C2 C1 Si1 -87.0(4) . . . . ?
U1 C2 C1 C4 75.3(2) . . . . ?
U1 C12 C11 C10 -49.6(5) . . . . ?
U1 C1 C4 Si4 -123.7(3) . . . . ?
U1 C1 C4 C3 74.7(2) . . . . ?
U1 C6 C7 C8 48.5(6) . . . . ?
U1 C11 C10 C9 -48.5(5) . . . . ?
U1 C7 C8 C9 49.2(6) . . . . ?
U1 C10 C9 C8 -48.2(6) . . . . ?
U1 C9 C8 C7 -49.4(6) . . . . ?
Si1 C1 C4 U1 89.1(3) . . . . ?
Si1 C1 C4 Si4 -34.6(6) . . . . ?
Si1 C1 C4 C3 163.8(3) . . . . ?
Si2 C2 C1 U1 121.2(4) . . . . ?
Si2 C2 C1 Si1 34.2(6) . . . . ?
Si2 C2 C1 C4 -163.5(4) . . . . ?
Si3 C3 C2 U1 123.8(4) . . . . ?
Si3 C3 C2 Si2 -3.3(7) . . . . ?
Si3 C3 C2 C1 -165.8(4) . . . . ?
Si3 C3 C4 U1 -124.6(3) . . . . ?
Si3 C3 C4 Si4 6.1(7) . . . . ?
Si3 C3 C4 C1 165.9(3) . . . . ?
C5 C12 C11 U1 49.8(5) . . . . ?
C5 C12 C11 C10 0.2(10) . . . . ?
C5 C6 C7 U1 -47.8(6) . . . . ?
C5 C6 C7 C8 0.7(11) . . . . ?
C13 Si1 C1 U1 55.3(2) . . . . ?
C13 Si1 C1 C2 132.3(4) . . . . ?
C13 Si1 C1 C4 -23.6(4) . . . . ?
C20 Si4 C4 U1 5.8(3) . . . . ?
C20 Si4 C4 C3 -105.1(4) . . . . ?
C20 Si4 C4 C1 101.9(4) . . . . ?
C3 C2 C1 U1 -75.9(2) . . . . ?
C3 C2 C1 Si1 -163.0(3) . . . . ?
C3 C2 C1 C4 -0.6(3) . . . . ?
C2 C3 C4 U1 68.9(2) . . . . ?
C2 C3 C4 Si4 -160.4(4) . . . . ?
C2 C3 C4 C1 -0.6(3) . . . . ?
C2 C1 C4 U1 -74.1(2) . . . . ?
C2 C1 C4 Si4 162.1(3) . . . . ?
C2 C1 C4 C3 0.6(3) . . . . ?
C12 C5 C6 U1 -46.8(6) . . . . ?
C12 C5 C6 C7 0.9(10) . . . . ?
C12 C11 C10 U1 49.6(5) . . . . ?
C12 C11 C10 C9 1.1(10) . . . . ?
C21 Si4 C4 U1 128.7(2) . . . . ?
C21 Si4 C4 C3 17.7(5) . . . . ?
C21 Si4 C4 C1 -135.2(4) . . . . ?
C4 C3 C2 U1 -69.8(2) . . . . ?
C4 C3 C2 Si2 163.1(4) . . . . ?
C4 C3 C2 C1 0.6(3) . . . . ?
C15 Si1 C1 U1 177.66(17) . . . . ?
C15 Si1 C1 C2 -105.3(4) . . . . ?
C15 Si1 C1 C4 98.8(4) . . . . ?
C24 Si3 C3 U1 59.4(3) . . . . ?
C24 Si3 C3 C2 -39.5(5) . . . . ?
C24 Si3 C3 C4 159.5(4) . . . . ?
C6 C5 C12 U1 47.3(6) . . . . ?
C6 C5 C12 C11 -1.9(10) . . . . ?
C6 C7 C8 U1 -49.1(6) . . . . ?
C6 C7 C8 C9 0.1(11) . . . . ?
C23 Si3 C3 U1 -60.6(3) . . . . ?
C23 Si3 C3 C2 -159.6(4) . . . . ?
C23 Si3 C3 C4 39.4(4) . . . . ?
C11 C10 C9 U1 48.4(5) . . . . ?
C11 C10 C9 C8 0.2(10) . . . . ?
C16 Si2 C2 U1 105.5(2) . . . . ?
C16 Si2 C2 C3 -146.9(4) . . . . ?
C16 Si2 C2 C1 8.7(5) . . . . ?
C22 Si3 C3 U1 179.2(2) . . . . ?
C22 Si3 C3 C2 80.2(4) . . . . ?
C22 Si3 C3 C4 -80.8(4) . . . . ?
C14 Si1 C1 U1 -55.2(2) . . . . ?
C14 Si1 C1 C2 21.8(4) . . . . ?
C14 Si1 C1 C4 -134.1(4) . . . . ?
C19 Si4 C4 U1 -115.7(2) . . . . ?
C19 Si4 C4 C3 133.3(4) . . . . ?
C19 Si4 C4 C1 -19.6(4) . . . . ?
C10 C9 C8 U1 48.1(6) . . . . ?
C10 C9 C8 C7 -1.3(11) . . . . ?
C17 Si2 C2 U1 -14.5(3) . . . . ?
C17 Si2 C2 C3 93.1(4) . . . . ?
C17 Si2 C2 C1 -111.4(4) . . . . ?
C18 Si2 C2 U1 -137.0(2) . . . . ?
C18 Si2 C2 C3 -29.4(5) . . . . ?
C18 Si2 C2 C1 126.2(4) . . . . ?

loop_
_exptl_oxdiff_crystal_face_indexfrac_h
_exptl_oxdiff_crystal_face_indexfrac_k
_exptl_oxdiff_crystal_face_indexfrac_l
_exptl_oxdiff_crystal_face_x
_exptl_oxdiff_crystal_face_y
_exptl_oxdiff_crystal_face_z
-5.0014 -8.9986 -6.0002 -0.3462 0.6151 0.6726
5.0014 8.9986 6.0002 0.3462 -0.6151 -0.6726
-0.0036 -20.9985 1.0007 -0.4522 0.7908 -0.4718
0.0036 20.9985 -1.0007 0.4522 -0.7908 0.4718
-19.9994 1.0049 1.0001 -0.8581 -0.4565 0.1188
19.9994 -1.0049 -1.0001 0.8581 0.4565 -0.1188
